data_7016415
loop_
_publ_author_name
'Beleaga, Anca'
'Bojan, Vilma R.'
'P\"ollnitz, Alpar'
'Ra\,t, Ciprian I'
'Silvestru, Cristian'

_publ_section_title
;
 Organomercury(ii) and tellurium(ii) compounds with the "pincer" ligand
 2,6-[O(CH(2)CH(2))(2)NCH(2)](2)C(6)H(3)- stabilization of an unusual
 organotellurium(ii) cationic species.
;
_journal_issue 35
_journal_name_full 'Dalton transactions (Cambridge, England : 2003)'
_journal_page_first 8830
_journal_page_last 8838
_journal_paper_doi 10.1039/c1dt10414d
_journal_volume 40
_journal_year 2011
_chemical_formula_moiety 'C16 H24 N2 O2'
_chemical_formula_sum 'C16 H24 N2 O2'
_chemical_formula_weight 276.37
_chemical_name_systematic
;
?
;
_space_group_IT_number 14
_symmetry_cell_setting monoclinic
_symmetry_space_group_name_Hall '-P 2ybc'
_symmetry_space_group_name_H-M 'P 1 21/c 1'
_atom_sites_solution_hydrogens geom
_atom_sites_solution_primary direct
_atom_sites_solution_secondary difmap
_audit_creation_method SHELXL-97
_cell_angle_alpha 90.00
_cell_angle_beta 94.558(11)
_cell_angle_gamma 90.00
_cell_formula_units_Z 4
_cell_length_a 14.380(9)
_cell_length_b 11.502(7)
_cell_length_c 9.591(6)
_cell_measurement_reflns_used 1619
_cell_measurement_temperature 297(2)
_cell_measurement_theta_max 26.33
_cell_measurement_theta_min 3.19
_cell_volume 1581.3(17)
_computing_cell_refinement 'Bruker SMART'
_computing_data_collection 'Bruker SMART'
_computing_data_reduction 'Bruker SAINT'
_computing_molecular_graphics 'Bruker SHELXTL'
_computing_publication_material 'Bruker SHELXTL'
_computing_structure_refinement 'Bruker SHELXTL'
_computing_structure_solution 'Bruker SHELXTL'
_diffrn_ambient_temperature 297(2)
_diffrn_measured_fraction_theta_full 0.983
_diffrn_measured_fraction_theta_max 0.983
_diffrn_measurement_device_type 'CCD area detector'
_diffrn_measurement_method 'phi and omega scans'
_diffrn_radiation_monochromator graphite
_diffrn_radiation_source 'fine-focus sealed tube'
_diffrn_radiation_type MoK\a
_diffrn_radiation_wavelength 0.71073
_diffrn_reflns_av_R_equivalents 0.0899
_diffrn_reflns_av_sigmaI/netI 0.0959
_diffrn_reflns_limit_h_max 17
_diffrn_reflns_limit_h_min -16
_diffrn_reflns_limit_k_max 13
_diffrn_reflns_limit_k_min -13
_diffrn_reflns_limit_l_max 11
_diffrn_reflns_limit_l_min -11
_diffrn_reflns_number 10272
_diffrn_reflns_theta_full 25.00
_diffrn_reflns_theta_max 25.00
_diffrn_reflns_theta_min 2.27
_exptl_absorpt_coefficient_mu 0.077
_exptl_absorpt_correction_T_max 0.9878
_exptl_absorpt_correction_T_min 0.9796
_exptl_absorpt_correction_type multi-scan
_exptl_absorpt_process_details 'Bruker, 2001.'
_exptl_crystal_colour colourless
_exptl_crystal_density_diffrn 1.161
_exptl_crystal_density_method 'not measured'
_exptl_crystal_description block
_exptl_crystal_F_000 600
_exptl_crystal_size_max 0.27
_exptl_crystal_size_mid 0.18
_exptl_crystal_size_min 0.16
_refine_diff_density_max 0.465
_refine_diff_density_min -0.313
_refine_diff_density_rms 0.096
_refine_ls_extinction_method none
_refine_ls_goodness_of_fit_ref 1.119
_refine_ls_hydrogen_treatment constr
_refine_ls_matrix_type full
_refine_ls_number_parameters 181
_refine_ls_number_reflns 2744
_refine_ls_number_restraints 0
_refine_ls_restrained_S_all 1.119
_refine_ls_R_factor_all 0.2051
_refine_ls_R_factor_gt 0.1566
_refine_ls_shift/su_max 0.000
_refine_ls_shift/su_mean 0.000
_refine_ls_structure_factor_coef Fsqd
_refine_ls_weighting_details 'calc w=1/[\s^2^(Fo^2^)+(0.1793P)^2^+3.8397P] where P=(Fo^2^+2Fc^2^)/3'
_refine_ls_weighting_scheme calc
_refine_ls_wR_factor_gt 0.3664
_refine_ls_wR_factor_ref 0.3970
_reflns_number_gt 1746
_reflns_number_total 2744
_reflns_threshold_expression >2sigma(I)
_cod_data_source_file c1dt10414d.txt
_cod_data_source_block 239rich
_cod_depositor_comments
;
The following automatic conversions were performed:

'_symmetry_cell_setting' value 'Monoclinic' changed to 'monoclinic'
according to /home/saulius/struct/CIF-dictionaries/cif_core.dic
dictionary named 'cif_core.dic' version 2.4.1 from 2010-06-29.

Automatic conversion script
Id: cif_fix_values 1715 2011-07-08 13:25:40Z adriana 
;
_cod_original_cell_volume 1581.2(18)
_cod_original_sg_symbol_H-M 'P2(1)/c '
_cod_database_code 7016415

loop_
_symmetry_equiv_pos_as_xyz
'x, y, z'
'-x, y+1/2, -z+1/2'
'-x, -y, -z'
'x, -y-1/2, z-1/2'

loop_
_atom_site_label
_atom_site_type_symbol
_atom_site_fract_x
_atom_site_fract_y
_atom_site_fract_z
_atom_site_U_iso_or_equiv
_atom_site_adp_type
_atom_site_occupancy
_atom_site_symmetry_multiplicity
_atom_site_calc_flag
_atom_site_refinement_flags
C7 C 0.8279(5) 0.4277(6) 1.1357(7) 0.0470(18) Uani 1 1 d .
H7A H 0.7820 0.3801 1.1780 0.056 Uiso 1 1 calc R
H7B H 0.8853 0.3832 1.1371 0.056 Uiso 1 1 calc R
N1 N 0.8452(4) 0.5334(5) 1.2215(5) 0.0422(14) Uani 1 1 d .
N2 N 0.5500(3) 0.6375(4) 0.6950(5) 0.0366(13) Uani 1 1 d .
C2 C 0.7332(4) 0.5439(6) 0.9504(7) 0.0423(16) Uani 1 1 d .
H1 H 0.7140 0.5910 1.0215 0.051 Uiso 1 1 calc R
O2 O 0.3520(3) 0.6258(4) 0.6383(6) 0.0631(16) Uani 1 1 d .
C3 C 0.7005(4) 0.5678(5) 0.8129(7) 0.0409(16) Uani 1 1 d .
O1 O 0.9582(4) 0.6766(5) 1.4126(6) 0.0765(19) Uani 1 1 d .
C1 C 0.7937(4) 0.4516(5) 0.9854(7) 0.0388(16) Uani 1 1 d .
C12 C 0.6368(5) 0.6698(6) 0.7770(8) 0.0494(19) Uani 1 1 d .
H12A H 0.6212 0.7068 0.8631 0.059 Uiso 1 1 calc R
H12B H 0.6699 0.7262 0.7245 0.059 Uiso 1 1 calc R
C16 C 0.4920(5) 0.5587(5) 0.7729(7) 0.0437(17) Uani 1 1 d .
H16A H 0.4748 0.5967 0.8574 0.052 Uiso 1 1 calc R
H16B H 0.5271 0.4891 0.7996 0.052 Uiso 1 1 calc R
C11 C 0.8646(5) 0.5017(7) 1.3672(8) 0.0547(19) Uani 1 1 d .
H11A H 0.9191 0.4519 1.3771 0.066 Uiso 1 1 calc R
H11B H 0.8122 0.4588 1.3989 0.066 Uiso 1 1 calc R
C8 C 0.9244(5) 0.5992(7) 1.1770(8) 0.060(2) Uani 1 1 d .
H8A H 0.9126 0.6218 1.0798 0.072 Uiso 1 1 calc R
H8B H 0.9801 0.5513 1.1855 0.072 Uiso 1 1 calc R
C13 C 0.4942(5) 0.7399(6) 0.6518(8) 0.0518(18) Uani 1 1 d .
H13A H 0.5308 0.7920 0.5984 0.062 Uiso 1 1 calc R
H13B H 0.4767 0.7814 0.7338 0.062 Uiso 1 1 calc R
C6 C 0.8185(5) 0.3804(6) 0.8781(8) 0.0510(19) Uani 1 1 d .
H3 H 0.8581 0.3177 0.8982 0.061 Uiso 1 1 calc R
C4 C 0.7254(5) 0.4939(7) 0.7090(7) 0.0523(19) Uani 1 1 d .
H5 H 0.7021 0.5063 0.6170 0.063 Uiso 1 1 calc R
C15 C 0.4054(5) 0.5266(6) 0.6821(9) 0.056(2) Uani 1 1 d .
H15A H 0.4232 0.4850 0.6003 0.068 Uiso 1 1 calc R
H15B H 0.3673 0.4750 0.7338 0.068 Uiso 1 1 calc R
C5 C 0.7850(6) 0.4015(7) 0.7409(8) 0.063(2) Uani 1 1 d .
H4 H 0.8026 0.3532 0.6698 0.076 Uiso 1 1 calc R
C9 C 0.9389(6) 0.7061(8) 1.2672(9) 0.073(3) Uani 1 1 d .
H9A H 0.9905 0.7508 1.2361 0.088 Uiso 1 1 calc R
H9B H 0.8834 0.7543 1.2566 0.088 Uiso 1 1 calc R
C14 C 0.4068(5) 0.7027(7) 0.5630(9) 0.061(2) Uani 1 1 d .
H14A H 0.3702 0.7709 0.5350 0.074 Uiso 1 1 calc R
H14B H 0.4245 0.6645 0.4789 0.074 Uiso 1 1 calc R
C10 C 0.8816(6) 0.6090(8) 1.4560(8) 0.073(3) Uani 1 1 d .
H10A H 0.8257 0.6565 1.4498 0.088 Uiso 1 1 calc R
H10B H 0.8947 0.5861 1.5529 0.088 Uiso 1 1 calc R

loop_
_atom_site_aniso_label
_atom_site_aniso_U_11
_atom_site_aniso_U_22
_atom_site_aniso_U_33
_atom_site_aniso_U_23
_atom_site_aniso_U_13
_atom_site_aniso_U_12
C7 0.047(4) 0.035(4) 0.057(4) 0.009(3) -0.013(3) 0.005(3)
N1 0.037(3) 0.045(3) 0.044(3) 0.008(3) -0.005(2) -0.007(2)
N2 0.038(3) 0.029(3) 0.042(3) 0.000(2) -0.006(2) 0.002(2)
C2 0.043(4) 0.044(4) 0.039(4) -0.008(3) -0.001(3) 0.001(3)
O2 0.041(3) 0.055(3) 0.093(4) 0.015(3) 0.006(3) 0.007(2)
C3 0.042(4) 0.034(4) 0.045(4) 0.001(3) -0.006(3) -0.006(3)
O1 0.071(4) 0.086(4) 0.068(4) -0.006(3) -0.020(3) -0.023(3)
C1 0.021(3) 0.030(3) 0.064(4) 0.000(3) -0.003(3) -0.007(3)
C12 0.059(4) 0.032(4) 0.054(4) -0.002(3) -0.016(3) -0.011(3)
C16 0.049(4) 0.022(3) 0.059(4) 0.007(3) -0.003(3) -0.006(3)
C11 0.044(4) 0.065(5) 0.053(4) 0.003(4) -0.008(3) -0.006(4)
C8 0.053(5) 0.062(5) 0.063(5) 0.006(4) -0.010(4) -0.020(4)
C13 0.058(4) 0.043(4) 0.054(4) 0.011(3) 0.005(3) 0.002(3)
C6 0.046(4) 0.040(4) 0.066(5) 0.001(3) 0.000(3) 0.012(3)
C4 0.049(4) 0.066(5) 0.041(4) -0.003(4) -0.004(3) 0.003(4)
C15 0.049(4) 0.038(4) 0.081(5) 0.005(4) -0.002(4) 0.001(3)
C5 0.065(5) 0.071(6) 0.054(5) -0.022(4) 0.006(4) 0.020(4)
C9 0.068(6) 0.069(6) 0.081(6) 0.007(5) -0.004(5) -0.035(5)
C14 0.051(4) 0.061(5) 0.073(5) 0.032(4) 0.003(4) 0.012(4)
C10 0.075(6) 0.091(7) 0.050(5) -0.010(5) -0.012(4) -0.003(5)

loop_
_atom_type_symbol
_atom_type_description
_atom_type_scat_dispersion_real
_atom_type_scat_dispersion_imag
_atom_type_scat_source
C C 0.0033 0.0016 'International Tables Vol C Tables 4.2.6.8 and 6.1.1.4'
H H 0.0000 0.0000 'International Tables Vol C Tables 4.2.6.8 and 6.1.1.4'
N N 0.0061 0.0033 'International Tables Vol C Tables 4.2.6.8 and 6.1.1.4'
O O 0.0106 0.0060 'International Tables Vol C Tables 4.2.6.8 and 6.1.1.4'

loop_
_geom_angle_atom_site_label_1
_geom_angle_atom_site_label_2
_geom_angle_atom_site_label_3
_geom_angle
N1 C7 C1 114.1(5)
N1 C7 H7A 108.7
C1 C7 H7A 108.7
N1 C7 H7B 108.7
C1 C7 H7B 108.7
H7A C7 H7B 107.6
C11 N1 C8 108.5(5)
C11 N1 C7 110.0(5)
C8 N1 C7 111.4(6)
C13 N2 C12 111.8(5)
C13 N2 C16 108.6(5)
C12 N2 C16 112.0(5)
C3 C2 C1 122.3(6)
C3 C2 H1 118.8
C1 C2 H1 118.8
C14 O2 C15 110.0(5)
C4 C3 C2 118.4(6)
C4 C3 C12 120.1(6)
C2 C3 C12 121.5(6)
C10 O1 C9 108.3(6)
C6 C1 C2 117.6(6)
C6 C1 C7 121.2(6)
C2 C1 C7 121.2(6)
N2 C12 C3 113.6(5)
N2 C12 H12A 108.9
C3 C12 H12A 108.9
N2 C12 H12B 108.9
C3 C12 H12B 108.9
H12A C12 H12B 107.7
N2 C16 C15 109.4(6)
N2 C16 H16A 109.8
C15 C16 H16A 109.8
N2 C16 H16B 109.8
C15 C16 H16B 109.8
H16A C16 H16B 108.2
N1 C11 C10 110.4(6)
N1 C11 H11A 109.6
C10 C11 H11A 109.6
N1 C11 H11B 109.6
C10 C11 H11B 109.6
H11A C11 H11B 108.1
N1 C8 C9 109.3(7)
N1 C8 H8A 109.8
C9 C8 H8A 109.8
N1 C8 H8B 109.8
C9 C8 H8B 109.8
H8A C8 H8B 108.3
N2 C13 C14 109.9(6)
N2 C13 H13A 109.7
C14 C13 H13A 109.7
N2 C13 H13B 109.7
C14 C13 H13B 109.7
H13A C13 H13B 108.2
C5 C6 C1 120.8(6)
C5 C6 H3 119.6
C1 C6 H3 119.6
C3 C4 C5 120.3(7)
C3 C4 H5 119.8
C5 C4 H5 119.8
O2 C15 C16 112.1(6)
O2 C15 H15A 109.2
C16 C15 H15A 109.2
O2 C15 H15B 109.2
C16 C15 H15B 109.2
H15A C15 H15B 107.9
C6 C5 C4 120.4(7)
C6 C5 H4 119.8
C4 C5 H4 119.8
O1 C9 C8 111.7(7)
O1 C9 H9A 109.3
C8 C9 H9A 109.3
O1 C9 H9B 109.3
C8 C9 H9B 109.3
H9A C9 H9B 107.9
O2 C14 C13 110.9(6)
O2 C14 H14A 109.4
C13 C14 H14A 109.4
O2 C14 H14B 109.4
C13 C14 H14B 109.4
H14A C14 H14B 108.0
O1 C10 C11 111.9(7)
O1 C10 H10A 109.2
C11 C10 H10A 109.2
O1 C10 H10B 109.2
C11 C10 H10B 109.2
H10A C10 H10B 107.9

loop_
_geom_bond_atom_site_label_1
_geom_bond_atom_site_label_2
_geom_bond_distance
C7 N1 1.478(8)
C7 C1 1.511(9)
C7 H7A 0.9700
C7 H7B 0.9700
N1 C11 1.449(9)
N1 C8 1.460(9)
N2 C13 1.467(8)
N2 C12 1.468(8)
N2 C16 1.474(8)
C2 C3 1.392(9)
C2 C1 1.396(9)
C2 H1 0.9300
O2 C14 1.420(9)
O2 C15 1.420(8)
C3 C4 1.379(10)
C3 C12 1.512(9)
O1 C10 1.436(11)
O1 C9 1.441(10)
C1 C6 1.384(10)
C12 H12A 0.9700
C12 H12B 0.9700
C16 C15 1.508(10)
C16 H16A 0.9700
C16 H16B 0.9700
C11 C10 1.508(11)
C11 H11A 0.9700
C11 H11B 0.9700
C8 C9 1.508(11)
C8 H8A 0.9700
C8 H8B 0.9700
C13 C14 1.522(11)
C13 H13A 0.9700
C13 H13B 0.9700
C6 C5 1.386(10)
C6 H3 0.9300
C4 C5 1.384(10)
C4 H5 0.9300
C15 H15A 0.9700
C15 H15B 0.9700
C5 H4 0.9300
C9 H9A 0.9700
C9 H9B 0.9700
C14 H14A 0.9700
C14 H14B 0.9700
C10 H10A 0.9700
C10 H10B 0.9700

loop_
_geom_torsion_atom_site_label_1
_geom_torsion_atom_site_label_2
_geom_torsion_atom_site_label_3
_geom_torsion_atom_site_label_4
_geom_torsion
C1 C7 N1 C11 171.8(6)
C1 C7 N1 C8 -67.9(7)
C1 C2 C3 C4 3.3(10)
C1 C2 C3 C12 -178.6(6)
C3 C2 C1 C6 -2.2(10)
C3 C2 C1 C7 -179.9(6)
N1 C7 C1 C6 146.0(6)
N1 C7 C1 C2 -36.4(9)
C13 N2 C12 C3 -174.9(6)
C16 N2 C12 C3 63.0(8)
C4 C3 C12 N2 52.3(9)
C2 C3 C12 N2 -125.8(7)
C13 N2 C16 C15 57.5(7)
C12 N2 C16 C15 -178.6(5)
C8 N1 C11 C10 58.4(8)
C7 N1 C11 C10 -179.6(6)
C11 N1 C8 C9 -59.0(8)
C7 N1 C8 C9 179.8(6)
C12 N2 C13 C14 178.0(6)
C16 N2 C13 C14 -58.0(7)
C2 C1 C6 C5 0.8(10)
C7 C1 C6 C5 178.5(7)
C2 C3 C4 C5 -2.9(11)
C12 C3 C4 C5 179.0(7)
C14 O2 C15 C16 58.6(9)
N2 C16 C15 O2 -58.6(8)
C1 C6 C5 C4 -0.5(12)
C3 C4 C5 C6 1.5(12)
C10 O1 C9 C8 -58.1(10)
N1 C8 C9 O1 60.4(9)
C15 O2 C14 C13 -58.0(8)
N2 C13 C14 O2 58.9(8)
C9 O1 C10 C11 56.9(9)
N1 C11 C10 O1 -58.7(9)
